data_4129386
loop_
_publ_author_name
'Pei, Xiao-Li'
'Yang, Yang'
'Lei, Zhen'
'Chang, Shan-Shan'
'Guan, Zong-Jie'
'Wan, Xian-Kai'
'Wen, Ting-Bin'
'Wang, Quan-Ming'

_publ_section_title
;
 Highly Active Gold(I)-Silver(I) Oxo Cluster Activating sp&#x00B3; C-H
 Bonds of Methyl Ketones under Mild Conditions.
;
_journal_issue 16
_journal_name_full 'Journal of the American Chemical Society'
_journal_page_first 5520
_journal_page_last 5525
_journal_paper_doi 10.1021/jacs.5b01713
_journal_volume 137
_journal_year 2015
_chemical_formula_sum 'C83 H87 Ag4 Au4 B5 F20 N12 O6 P4'
_chemical_formula_weight 3125.92
_space_group_IT_number 14
_space_group_name_Hall '-P 2ybc'
_space_group_name_H-M_alt 'P 1 21/c 1'
_symmetry_cell_setting monoclinic
_symmetry_space_group_name_H-M 'P 1 21/c 1'
_atom_sites_solution_hydrogens geom
_atom_sites_solution_primary direct
_atom_sites_solution_secondary difmap
_audit_creation_method SHELXL-97
_cell_angle_alpha 90.00
_cell_angle_beta 96.654(5)
_cell_angle_gamma 90.00
_cell_formula_units_Z 4
_cell_length_a 16.7483(9)
_cell_length_b 30.1857(16)
_cell_length_c 20.9139(9)
_cell_measurement_reflns_used 11415
_cell_measurement_temperature 173.0
_cell_measurement_theta_max 29.1501
_cell_measurement_theta_min 2.8128
_cell_volume 10502.0(9)
_computing_structure_refinement 'SHELXL-97 (Sheldrick, 1997)'
_computing_structure_solution 'SHELXS-97 (Sheldrick, 1990)'
_diffrn_ambient_temperature 173.0
_diffrn_measured_fraction_theta_full 0.994
_diffrn_measured_fraction_theta_max 0.844
_diffrn_measurement_device_type 'Xcalibur, Sapphire3, Gemini ultra'
_diffrn_radiation_monochromator graphite
_diffrn_radiation_source 'Enhance (Mo) X-ray Source'
_diffrn_radiation_type MoK\a
_diffrn_radiation_wavelength 0.71073
_diffrn_reflns_av_R_equivalents 0.0814
_diffrn_reflns_av_sigmaI/netI 0.1396
_diffrn_reflns_limit_h_max 22
_diffrn_reflns_limit_h_min -21
_diffrn_reflns_limit_k_max 40
_diffrn_reflns_limit_k_min -26
_diffrn_reflns_limit_l_max 28
_diffrn_reflns_limit_l_min -13
_diffrn_reflns_number 57485
_diffrn_reflns_theta_full 25.00
_diffrn_reflns_theta_max 29.21
_diffrn_reflns_theta_min 2.82
_exptl_absorpt_coefficient_mu 6.444
_exptl_absorpt_correction_T_max 0.4449
_exptl_absorpt_correction_T_min 0.3900
_exptl_absorpt_correction_type multi-scan
_exptl_absorpt_process_details
;
CrysAlisPro, Oxford Diffraction Ltd.,
Version 1.171.34.44 (release 25-10-2010 CrysAlis171 .NET)
(compiled Oct 25 2010,18:11:34)
Empirical absorption correction using spherical harmonics,
 implemented in SCALE3 ABSPACK scaling algorithm.
;
_exptl_crystal_colour red
_exptl_crystal_density_diffrn 1.977
_exptl_crystal_density_method 'not measured'
_exptl_crystal_description block
_exptl_crystal_F_000 5944
_exptl_crystal_size_max 0.18
_exptl_crystal_size_mid 0.16
_exptl_crystal_size_min 0.15
_refine_diff_density_max 2.849
_refine_diff_density_min -2.143
_refine_diff_density_rms 0.305
_refine_ls_extinction_method none
_refine_ls_goodness_of_fit_ref 1.062
_refine_ls_hydrogen_treatment mixed
_refine_ls_matrix_type full
_refine_ls_number_parameters 982
_refine_ls_number_reflns 24027
_refine_ls_number_restraints 152
_refine_ls_restrained_S_all 1.062
_refine_ls_R_factor_all 0.1600
_refine_ls_R_factor_gt 0.0850
_refine_ls_shift/su_max 0.060
_refine_ls_shift/su_mean 0.001
_refine_ls_structure_factor_coef Fsqd
_refine_ls_weighting_details 'calc w=1/[\s^2^(Fo^2^)+(0.0822P)^2^+160.9245P] where P=(Fo^2^+2Fc^2^)/3'
_refine_ls_weighting_scheme calc
_refine_ls_wR_factor_gt 0.1925
_refine_ls_wR_factor_ref 0.2457
_reflns_number_gt 13435
_reflns_number_total 24027
_reflns_threshold_expression >2sigma(I)
_cod_data_source_file ja5b01713_si_002.cif
_cod_data_source_block 2d
_cod_original_sg_symbol_H-M P2(1)/c
_cod_database_code 4129386

loop_
_symmetry_equiv_pos_as_xyz
'x, y, z'
'-x, y+1/2, -z+1/2'
'-x, -y, -z'
'x, -y-1/2, z-1/2'

loop_
_atom_site_label
_atom_site_type_symbol
_atom_site_fract_x
_atom_site_fract_y
_atom_site_fract_z
_atom_site_U_iso_or_equiv
_atom_site_adp_type
_atom_site_occupancy
_atom_site_symmetry_multiplicity
_atom_site_calc_flag
_atom_site_refinement_flags
_atom_site_disorder_assembly
_atom_site_disorder_group
B3 B 0.2572(11) 0.5230(6) 0.0422(8) 0.080(8) Uiso 0.53(3) 1 d PD A 1
F33 F 0.1808(12) 0.5307(8) 0.0682(10) 0.092(11) Uiso 0.53(3) 1 d PD A 1
F34 F 0.3067(15) 0.5532(7) 0.0716(11) 0.107(12) Uiso 0.53(3) 1 d PD A 1
B3' B 0.2572(11) 0.5230(6) 0.0422(8) 0.080(8) Uiso 0.47(3) 1 d PD A 2
F33' F 0.2355(17) 0.5513(8) 0.0854(11) 0.075(10) Uiso 0.47(3) 1 d PD A 2
F34' F 0.3406(13) 0.5347(10) 0.0355(14) 0.088(11) Uiso 0.47(3) 1 d PD A 2
Ag1 Ag 0.48768(9) 0.36694(5) 0.80078(7) 0.0545(4) Uani 1 1 d . . .
Ag2 Ag 0.72829(9) 0.26948(5) 0.91869(7) 0.0475(3) Uani 1 1 d . . .
Ag3 Ag 0.94291(9) 0.36294(5) 0.79658(7) 0.0510(4) Uani 1 1 d . . .
Ag4 Ag 0.70944(8) 0.43875(5) 0.66064(6) 0.0453(3) Uani 1 1 d . . .
Au1 Au 0.64643(4) 0.34874(2) 0.86958(3) 0.03353(16) Uani 1 1 d . . .
Au2 Au 0.81633(4) 0.34716(2) 0.87660(3) 0.03578(17) Uani 1 1 d . . .
Au3 Au 0.80346(4) 0.41759(2) 0.78547(3) 0.03505(17) Uani 1 1 d . . .
Au4 Au 0.63481(4) 0.41355(2) 0.77483(3) 0.03727(17) Uani 1 1 d . . .
C111 C 0.5394(7) 0.2784(3) 0.9481(6) 0.052(5) Uani 1 1 d G . .
C112 C 0.4620(6) 0.2645(4) 0.9557(6) 0.057(5) Uani 1 1 d G . .
H11A H 0.4236 0.2850 0.9650 0.068 Uiso 1 1 calc R . .
C113 C 0.4420(6) 0.2199(5) 0.9494(6) 0.080(8) Uani 1 1 d G . .
H11B H 0.3902 0.2105 0.9546 0.096 Uiso 1 1 calc R . .
C114 C 0.4994(9) 0.1892(3) 0.9355(6) 0.062(6) Uani 1 1 d G . .
H11C H 0.4860 0.1593 0.9313 0.074 Uiso 1 1 calc R . .
C115 C 0.5768(7) 0.2031(3) 0.9278(6) 0.065(6) Uani 1 1 d G . .
H11D H 0.6152 0.1826 0.9185 0.078 Uiso 1 1 calc R . .
N2 N 0.5968(5) 0.2477(4) 0.9341(5) 0.047(4) Uani 1 1 d G . .
C121 C 0.4873(10) 0.3684(6) 0.9570(9) 0.044(4) Uani 1 1 d . . .
C122 C 0.4609(15) 0.3799(8) 1.0150(10) 0.073(7) Uani 1 1 d . . .
H12A H 0.4880 0.3693 1.0533 0.088 Uiso 1 1 calc R . .
C123 C 0.3945(13) 0.4071(7) 1.0168(10) 0.067(6) Uani 1 1 d . . .
H12B H 0.3758 0.4153 1.0552 0.081 Uiso 1 1 calc R . .
C124 C 0.3571(13) 0.4215(7) 0.9562(11) 0.066(6) Uani 1 1 d . . .
H12C H 0.3123 0.4399 0.9536 0.079 Uiso 1 1 calc R . .
C125 C 0.3867(11) 0.4084(6) 0.9030(9) 0.052(5) Uani 1 1 d . . .
H12D H 0.3601 0.4184 0.8641 0.063 Uiso 1 1 calc R . .
C131 C 0.6364(10) 0.3361(6) 1.0310(7) 0.039(4) Uani 1 1 d . . .
C132 C 0.6230(11) 0.3108(6) 1.0820(8) 0.048(4) Uani 1 1 d . . .
H13A H 0.5791 0.2918 1.0786 0.058 Uiso 1 1 calc R . .
C133 C 0.6736(14) 0.3128(7) 1.1390(8) 0.062(6) Uani 1 1 d . . .
H13B H 0.6678 0.2930 1.1721 0.074 Uiso 1 1 calc R . .
C134 C 0.7314(14) 0.3437(7) 1.1455(10) 0.065(6) Uani 1 1 d . . .
H13C H 0.7611 0.3473 1.1856 0.078 Uiso 1 1 calc R . .
C135 C 0.7486(12) 0.3704(6) 1.0958(10) 0.057(5) Uani 1 1 d . . .
H13D H 0.7912 0.3903 1.1008 0.069 Uiso 1 1 calc R . .
C136 C 0.6987(11) 0.3663(6) 1.0364(8) 0.046(5) Uani 1 1 d . . .
H13E H 0.7079 0.3839 1.0014 0.056 Uiso 1 1 calc R . .
C211 C 0.8923(7) 0.2935(4) 1.0169(4) 0.048(5) Uani 1 1 d G . .
C212 C 0.9411(7) 0.2913(4) 1.0753(6) 0.070(7) Uani 1 1 d G . .
H21A H 0.9898 0.3064 1.0806 0.084 Uiso 1 1 calc R . .
C213 C 0.9170(8) 0.2665(5) 1.1256(4) 0.080(7) Uani 1 1 d G . .
H21B H 0.9497 0.2650 1.1647 0.096 Uiso 1 1 calc R . .
C214 C 0.8442(9) 0.2439(4) 1.1176(5) 0.076(7) Uani 1 1 d G . .
H21C H 0.8282 0.2273 1.1513 0.091 Uiso 1 1 calc R . .
C215 C 0.7955(7) 0.2461(4) 1.0592(5) 0.053(5) Uani 1 1 d G . .
H21D H 0.7468 0.2310 1.0539 0.063 Uiso 1 1 calc R . .
N3 N 0.8195(6) 0.2709(4) 1.0088(4) 0.045(4) Uani 1 1 d G . .
C221 C 0.9789(10) 0.2858(6) 0.9095(8) 0.039(4) Uani 1 1 d . . .
C222 C 1.0045(12) 0.2449(7) 0.9294(11) 0.064(6) Uani 1 1 d . . .
H22A H 0.9914 0.2347 0.9688 0.076 Uiso 1 1 calc R . .
C223 C 1.0484(17) 0.2181(7) 0.8943(15) 0.088(8) Uani 1 1 d . . .
H22B H 1.0646 0.1901 0.9094 0.106 Uiso 1 1 calc R . .
C224 C 1.0677(15) 0.2328(8) 0.8379(13) 0.080(7) Uani 1 1 d . . .
H22C H 1.1004 0.2159 0.8144 0.096 Uiso 1 1 calc R . .
C225 C 1.0383(13) 0.2740(6) 0.8143(11) 0.064(6) Uani 1 1 d . . .
H22D H 1.0496 0.2829 0.7738 0.077 Uiso 1 1 calc R . .
C231 C 0.9825(8) 0.3657(3) 0.9830(4) 0.086(3) Uani 1 1 d GU . .
C232 C 1.0637(9) 0.3583(3) 1.0021(4) 0.086(3) Uani 1 1 d GU . .
H23A H 1.0858 0.3305 0.9965 0.103 Uiso 1 1 calc R . .
C233 C 1.1117(7) 0.3924(4) 1.0295(4) 0.086(3) Uani 1 1 d GU . .
H23B H 1.1660 0.3875 1.0423 0.103 Uiso 1 1 calc R . .
C234 C 1.0786(8) 0.4339(4) 1.0378(3) 0.086(3) Uani 1 1 d GU . .
H23C H 1.1108 0.4568 1.0562 0.103 Uiso 1 1 calc R . .
C235 C 0.9974(8) 0.4413(4) 1.0187(3) 0.086(3) Uani 1 1 d GU . .
H23D H 0.9753 0.4691 1.0243 0.103 Uiso 1 1 calc R . .
C236 C 0.9494(6) 0.4072(4) 0.9913(4) 0.086(3) Uani 1 1 d GU . .
H23E H 0.8951 0.4121 0.9785 0.103 Uiso 1 1 calc R . .
C311 C 0.9804(6) 0.4724(3) 0.8046(3) 0.049(5) Uani 1 1 d G . .
C312 C 1.0259(7) 0.5098(3) 0.8223(4) 0.078(7) Uani 1 1 d G . .
H31A H 1.0073 0.5377 0.8087 0.093 Uiso 1 1 calc R . .
C313 C 1.0994(7) 0.5057(3) 0.8602(4) 0.108(11) Uani 1 1 d G . .
H31B H 1.1298 0.5308 0.8721 0.130 Uiso 1 1 calc R . .
C314 C 1.1273(5) 0.4641(4) 0.8805(4) 0.096(9) Uani 1 1 d G . .
H31C H 1.1764 0.4613 0.9059 0.115 Uiso 1 1 calc R . .
C315 C 1.0818(5) 0.4266(3) 0.8629(3) 0.074(7) Uani 1 1 d G . .
H31D H 1.1004 0.3987 0.8765 0.089 Uiso 1 1 calc R . .
N5 N 1.0083(6) 0.4307(3) 0.8249(3) 0.052(4) Uani 1 1 d G . .
C321 C 0.9069(12) 0.4651(7) 0.6735(8) 0.050(5) Uani 1 1 d . . .
C322 C 0.9846(12) 0.4693(6) 0.6561(10) 0.059(5) Uani 1 1 d . . .
H32A H 1.0281 0.4753 0.6867 0.071 Uiso 1 1 calc R . .
C323 C 0.9946(12) 0.4641(8) 0.5916(10) 0.067(6) Uani 1 1 d . . .
H32B H 1.0454 0.4666 0.5781 0.080 Uiso 1 1 calc R . .
C324 C 0.9281(13) 0.4552(8) 0.5474(10) 0.072(7) Uani 1 1 d . . .
H32C H 0.9326 0.4505 0.5041 0.086 Uiso 1 1 calc R . .
C325 C 0.8556(11) 0.4537(7) 0.5713(9) 0.053(5) Uani 1 1 d . . .
H32D H 0.8105 0.4496 0.5415 0.063 Uiso 1 1 calc R . .
C331 C 0.8443(12) 0.5276(6) 0.7592(9) 0.050(5) Uani 1 1 d . . .
C332 C 0.8674(15) 0.5608(7) 0.7216(13) 0.077(7) Uani 1 1 d . . .
H33A H 0.9042 0.5551 0.6926 0.093 Uiso 1 1 calc R . .
C333 C 0.8379(19) 0.6011(8) 0.7261(15) 0.098(9) Uani 1 1 d . . .
H33B H 0.8541 0.6234 0.6998 0.118 Uiso 1 1 calc R . .
C334 C 0.7842(19) 0.6109(8) 0.7682(14) 0.096(9) Uani 1 1 d . . .
H33C H 0.7627 0.6392 0.7697 0.115 Uiso 1 1 calc R . .
C335 C 0.7626(16) 0.5787(9) 0.8078(12) 0.082(7) Uani 1 1 d . . .
H33D H 0.7277 0.5848 0.8382 0.098 Uiso 1 1 calc R . .
C336 C 0.7930(12) 0.5369(7) 0.8023(9) 0.056(5) Uani 1 1 d . . .
H33E H 0.7778 0.5145 0.8290 0.068 Uiso 1 1 calc R . .
C411 C 0.5762(7) 0.5109(4) 0.6989(6) 0.061(4) Uani 1 1 d GU . .
C412 C 0.5484(9) 0.5540(4) 0.7037(7) 0.089(9) Uani 1 1 d G . .
H41A H 0.5068 0.5600 0.7283 0.107 Uiso 1 1 calc R . .
C413 C 0.5826(10) 0.5882(3) 0.6716(8) 0.095(9) Uani 1 1 d G . .
H41B H 0.5640 0.6171 0.6748 0.114 Uiso 1 1 calc R . .
C414 C 0.6447(9) 0.5793(4) 0.6348(7) 0.075(7) Uani 1 1 d G . .
H41C H 0.6676 0.6021 0.6133 0.090 Uiso 1 1 calc R . .
C415 C 0.6725(7) 0.5361(5) 0.6300(6) 0.058(5) Uani 1 1 d G . .
H41D H 0.7140 0.5302 0.6054 0.070 Uiso 1 1 calc R . .
N7 N 0.6383(7) 0.5020(3) 0.6621(6) 0.061(4) Uani 1 1 d GU . .
C421 C 0.4708(12) 0.4359(7) 0.6806(9) 0.058(6) Uani 1 1 d . . .
C422 C 0.4464(16) 0.4498(11) 0.6192(10) 0.092(9) Uani 1 1 d . . .
H42A H 0.4649 0.4768 0.6055 0.111 Uiso 1 1 calc R . .
C423 C 0.397(2) 0.4258(13) 0.5785(13) 0.126(13) Uani 1 1 d . . .
H42B H 0.3820 0.4351 0.5365 0.151 Uiso 1 1 calc R . .
C424 C 0.371(2) 0.3881(10) 0.6006(12) 0.101(10) Uani 1 1 d . . .
H42C H 0.3368 0.3702 0.5731 0.121 Uiso 1 1 calc R . .
C425 C 0.3916(16) 0.3748(9) 0.6625(10) 0.076(7) Uani 1 1 d . . .
H42D H 0.3683 0.3493 0.6770 0.092 Uiso 1 1 calc R . .
C431 C 0.4798(8) 0.4861(5) 0.7964(6) 0.073(2) Uani 1 1 d GU . .
C432 C 0.4000(9) 0.4980(5) 0.7792(5) 0.073(2) Uani 1 1 d GU . .
H43A H 0.3757 0.4926 0.7376 0.088 Uiso 1 1 calc R . .
C433 C 0.3565(7) 0.5179(5) 0.8241(7) 0.073(2) Uani 1 1 d GU . .
H43B H 0.3031 0.5258 0.8125 0.088 Uiso 1 1 calc R . .
C434 C 0.3927(8) 0.5259(5) 0.8862(6) 0.073(2) Uani 1 1 d GU . .
H43C H 0.3636 0.5392 0.9162 0.088 Uiso 1 1 calc R . .
C435 C 0.4725(8) 0.5140(5) 0.9034(5) 0.073(2) Uani 1 1 d GU . .
H43D H 0.4968 0.5194 0.9450 0.088 Uiso 1 1 calc R . .
C436 C 0.5161(7) 0.4941(5) 0.8585(7) 0.073(2) Uani 1 1 d GU . .
H43E H 0.5694 0.4862 0.8700 0.088 Uiso 1 1 calc R . .
C500 C 0.7235(9) 0.3641(6) 0.7985(8) 0.038(4) Uani 1 1 d . . .
C501 C 0.7305(10) 0.3334(5) 0.7445(7) 0.033(4) Uani 1 1 d . . .
C502 C 0.6573(5) 0.3217(3) 0.7023(4) 0.031(4) Uani 1 1 d G . .
C503 C 0.5998(7) 0.2932(3) 0.7221(4) 0.043(4) Uani 1 1 d G . .
H50A H 0.6064 0.2815 0.7635 0.051 Uiso 1 1 calc R . .
C504 C 0.5323(6) 0.2822(4) 0.6800(6) 0.059(6) Uani 1 1 d G . .
H50B H 0.4938 0.2631 0.6932 0.071 Uiso 1 1 calc R . .
C505 C 0.5223(6) 0.2996(4) 0.6181(6) 0.068(6) Uani 1 1 d G . .
H50C H 0.4772 0.2922 0.5899 0.081 Uiso 1 1 calc R . .
C506 C 0.5798(8) 0.3281(4) 0.5983(4) 0.065(6) Uani 1 1 d G . .
H50D H 0.5732 0.3398 0.5568 0.078 Uiso 1 1 calc R . .
C507 C 0.6473(7) 0.3392(4) 0.6403(4) 0.048(5) Uani 1 1 d G . .
C508 C 0.9913(14) 0.3465(7) 0.6447(11) 0.067(6) Uani 1 1 d . . .
C509 C 1.0169(18) 0.3391(9) 0.5798(12) 0.098(10) Uani 1 1 d . . .
C510 C 0.8174(11) 0.2240(7) 0.8011(9) 0.054(5) Uani 1 1 d . . .
H51A H 0.8103 0.2102 0.7595 0.082 Uiso 1 1 calc R . .
H51B H 0.8448 0.2040 0.8319 0.082 Uiso 1 1 calc R . .
H51C H 0.8487 0.2505 0.7990 0.082 Uiso 1 1 calc R . .
C513 C 0.341(3) 0.6234(14) 0.696(2) 0.150(14) Uiso 1 1 d . . .
C514 C 0.260(4) 0.307(2) 0.960(3) 0.23(2) Uiso 1 1 d . . .
N1 N 0.4500(9) 0.3827(5) 0.8997(7) 0.049(4) Uani 1 1 d . . .
N4 N 0.9945(8) 0.3012(5) 0.8477(7) 0.044(4) Uani 1 1 d . . .
N6 N 0.8424(9) 0.4575(5) 0.6334(7) 0.045(4) Uani 1 1 d . . .
N8 N 0.4422(9) 0.3960(6) 0.7016(7) 0.055(4) Uani 1 1 d . . .
N9 N 0.7067(10) 0.3668(5) 0.6200(6) 0.049(4) Uani 1 1 d . . .
H9A H 0.7015 0.3770 0.5813 0.059 Uiso 1 1 calc R . .
H9B H 0.7484 0.3736 0.6462 0.059 Uiso 1 1 calc R . .
N10 N 0.9704(11) 0.3528(6) 0.6930(8) 0.068(5) Uani 1 1 d . . .
O6 O 0.3660(14) 0.6674(8) 0.7079(11) 0.125(7) Uiso 1 1 d . . .
O1 O 0.7960(8) 0.3209(4) 0.7304(6) 0.054(3) Uani 1 1 d . . .
O2 O 0.7409(9) 0.2349(5) 0.8201(6) 0.061(4) Uani 1 1 d . . .
P1 P 0.5760(3) 0.33316(16) 0.9536(2) 0.0406(10) Uani 1 1 d . . .
P2 P 0.9190(3) 0.32296(16) 0.9499(2) 0.0427(11) Uani 1 1 d . . .
P3 P 0.8857(3) 0.47218(16) 0.7574(2) 0.0446(11) Uani 1 1 d . . .
P4 P 0.5395(3) 0.46349(17) 0.7381(2) 0.0479(12) Uani 1 1 d . . .
C523 C 0.202(5) 0.4989(19) 0.664(3) 0.28(3) Uiso 1 1 d D . .
O3 O 0.229(3) 0.3228(18) 0.888(3) 0.31(2) Uiso 1 1 d . . .
N13 N 0.4168(13) 0.2984(7) 0.7978(11) 0.096(7) Uani 1 1 d U . .
C516 C 0.3722(18) 0.2726(10) 0.7980(10) 0.099(10) Uani 1 1 d U . .
O5 O 0.916(2) 0.3922(14) 0.252(2) 0.247(17) Uiso 1 1 d . . .
C518 C 0.318(3) 0.2348(16) 0.7989(16) 0.23(3) Uani 1 1 d U . .
H51D H 0.2662 0.2449 0.8069 0.340 Uiso 1 1 calc R . .
H51E H 0.3392 0.2147 0.8323 0.340 Uiso 1 1 calc R . .
H51F H 0.3146 0.2200 0.7580 0.340 Uiso 1 1 calc R . .
O10 O 0.210(3) 0.371(2) 0.758(3) 0.31(2) Uiso 1 1 d . . .
C522 C 0.224(4) 0.415(2) 0.759(3) 0.24(3) Uiso 1 1 d . . .
C520 C 0.953(3) 0.3673(19) 0.207(3) 0.20(2) Uiso 1 1 d . . .
C524 C 0.214(3) 0.5070(17) 0.597(3) 0.20(2) Uiso 1 1 d D . .
N14 N 0.201(5) 0.478(2) 0.710(3) 0.35(4) Uiso 1 1 d D . .
B1 B 0.5574(15) 0.6608(8) 0.8182(12) 0.20(3) Uiso 1 1 d D . .
B2 B 0.180(2) 0.6494(12) 0.5283(18) 0.094(10) Uiso 1 1 d . . .
B5 B 0.168(2) 0.4028(11) 0.4786(15) 0.8(2) Uiso 1 1 d D . .
F31 F 0.2756(9) 0.4803(4) 0.0587(7) 0.103(5) Uiso 1 1 d D . .
F32 F 0.2365(8) 0.5281(4) -0.0210(5) 0.086(4) Uiso 1 1 d D . .
F51 F 0.1633(19) 0.4054(11) 0.5436(13) 0.242(14) Uiso 1 1 d D . .
F52 F 0.092(2) 0.406(2) 0.446(2) 0.49(4) Uiso 1 1 d D . .
F53 F 0.212(2) 0.4382(12) 0.4622(17) 0.32(2) Uiso 1 1 d D . .
F54 F 0.204(4) 0.3642(12) 0.463(2) 0.52(4) Uiso 1 1 d D . .
F11 F 0.5211(17) 0.6796(9) 0.7615(10) 0.224(12) Uiso 1 1 d D . .
F12 F 0.6357(14) 0.6516(12) 0.8122(17) 0.35(2) Uiso 1 1 d D . .
F13 F 0.5162(19) 0.6227(7) 0.8271(14) 0.256(15) Uiso 1 1 d D . .
F14 F 0.5552(14) 0.6896(7) 0.8690(9) 0.170(8) Uiso 1 1 d D . .
F21 F 0.1705(9) 0.6460(5) 0.4675(7) 0.097(4) Uiso 1 1 d . . .
F22 F 0.2426(14) 0.6756(8) 0.5512(11) 0.165(8) Uiso 1 1 d . . .
F23 F 0.1904(12) 0.6095(7) 0.5628(9) 0.130(6) Uiso 1 1 d . . .
F24 F 0.1161(14) 0.6721(8) 0.5476(11) 0.158(8) Uiso 1 1 d . . .
F41 F 0.393(2) 0.5548(12) 0.5835(12) 0.33(2) Uiso 1 1 d D . .
F42 F 0.4710(16) 0.5277(10) 0.5125(16) 0.137(13) Uiso 0.50 1 d PD . .
F44 F 0.3429(15) 0.5448(10) 0.4815(13) 0.240(13) Uiso 1 1 d D . .
F43 F 0.432(2) 0.5989(8) 0.5075(19) 0.185(19) Uiso 0.50 1 d PD . .
B4 B 0.4108(16) 0.5570(9) 0.5209(13) 0.150(17) Uiso 1 1 d D . .

loop_
_atom_site_aniso_label
_atom_site_aniso_U_11
_atom_site_aniso_U_22
_atom_site_aniso_U_33
_atom_site_aniso_U_23
_atom_site_aniso_U_13
_atom_site_aniso_U_12
Ag1 0.0510(9) 0.0646(10) 0.0460(7) 0.0049(7) -0.0022(7) 0.0023(8)
Ag2 0.0517(8) 0.0426(8) 0.0486(7) 0.0053(6) 0.0074(7) 0.0123(7)
Ag3 0.0578(9) 0.0494(9) 0.0493(8) 0.0081(6) 0.0211(7) 0.0177(7)
Ag4 0.0500(8) 0.0490(9) 0.0373(6) 0.0062(6) 0.0068(6) 0.0065(7)
Au1 0.0382(3) 0.0352(4) 0.0282(3) 0.0056(2) 0.0082(3) 0.0103(3)
Au2 0.0381(3) 0.0419(4) 0.0276(3) 0.0081(3) 0.0049(3) 0.0122(3)
Au3 0.0401(4) 0.0362(4) 0.0284(3) 0.0028(3) 0.0021(3) 0.0065(3)
Au4 0.0399(4) 0.0410(4) 0.0313(3) 0.0092(3) 0.0058(3) 0.0148(3)
C111 0.031(9) 0.057(13) 0.066(12) 0.020(10) 0.006(9) -0.002(9)
C112 0.055(12) 0.058(13) 0.054(11) 0.015(10) -0.011(10) 0.012(10)
C113 0.074(16) 0.082(18) 0.072(14) 0.034(13) -0.039(13) -0.038(14)
C114 0.066(14) 0.053(13) 0.060(12) 0.014(10) -0.018(11) -0.028(11)
C115 0.082(16) 0.057(14) 0.052(11) -0.007(10) -0.004(11) -0.016(12)
N2 0.046(9) 0.054(10) 0.038(7) -0.005(7) -0.006(7) 0.002(8)
C121 0.027(8) 0.049(11) 0.054(10) 0.001(9) -0.008(8) 0.008(8)
C122 0.089(17) 0.083(17) 0.055(12) 0.027(12) 0.039(13) -0.001(14)
C123 0.068(14) 0.076(16) 0.060(12) -0.010(11) 0.016(11) 0.045(12)
C124 0.051(12) 0.056(14) 0.090(16) 0.004(12) 0.006(12) 0.020(11)
C125 0.048(11) 0.057(13) 0.047(10) -0.008(9) -0.018(9) 0.014(10)
C131 0.047(10) 0.043(10) 0.029(8) 0.000(7) 0.013(8) -0.008(8)
C132 0.052(11) 0.055(12) 0.038(9) 0.000(8) 0.007(9) -0.002(9)
C133 0.102(18) 0.055(13) 0.026(8) 0.001(8) 0.001(10) -0.007(12)
C134 0.082(16) 0.061(15) 0.047(11) -0.006(10) -0.016(11) 0.006(12)
C135 0.064(13) 0.033(11) 0.071(13) 0.001(9) -0.006(11) -0.024(10)
C136 0.047(10) 0.060(12) 0.033(8) 0.013(8) 0.008(8) 0.018(9)
C211 0.049(11) 0.048(11) 0.045(10) 0.014(8) 0.005(9) 0.020(9)
C212 0.102(18) 0.071(15) 0.030(9) 0.015(9) -0.018(10) 0.015(13)
C213 0.11(2) 0.086(18) 0.042(11) 0.007(11) -0.011(13) 0.007(16)
C214 0.12(2) 0.059(15) 0.049(12) 0.015(10) 0.013(13) 0.020(15)
C215 0.069(13) 0.046(11) 0.042(9) 0.004(8) 0.000(9) 0.002(10)
N3 0.060(10) 0.038(9) 0.039(7) 0.006(6) 0.013(7) 0.014(7)
C221 0.032(8) 0.044(10) 0.042(9) 0.006(8) 0.010(8) 0.002(8)
C222 0.057(12) 0.050(13) 0.082(14) 0.025(11) 0.000(12) 0.015(10)
C223 0.11(2) 0.027(12) 0.13(2) 0.016(14) 0.029(19) 0.015(13)
C224 0.084(17) 0.050(14) 0.106(19) -0.003(14) 0.013(16) 0.027(13)
C225 0.076(14) 0.037(11) 0.083(14) -0.018(11) 0.028(13) -0.006(10)
C231 0.124(7) 0.077(6) 0.053(5) -0.002(5) -0.003(5) -0.015(6)
C232 0.124(7) 0.077(6) 0.054(5) -0.002(5) -0.003(5) -0.016(6)
C233 0.124(7) 0.077(6) 0.054(5) -0.002(5) -0.003(5) -0.016(6)
C234 0.124(7) 0.077(6) 0.054(5) -0.002(5) -0.003(5) -0.016(6)
C235 0.124(7) 0.077(6) 0.054(5) -0.002(5) -0.003(5) -0.016(6)
C236 0.124(7) 0.077(6) 0.053(5) -0.002(5) -0.003(5) -0.015(6)
C311 0.053(11) 0.050(12) 0.039(9) -0.005(8) -0.015(9) -0.001(9)
C312 0.097(18) 0.064(15) 0.068(14) -0.013(12) -0.010(13) -0.013(14)
C313 0.073(17) 0.13(3) 0.11(2) -0.049(18) -0.068(16) 0.024(17)
C314 0.052(14) 0.13(3) 0.097(19) -0.026(17) -0.041(14) 0.008(15)
C315 0.046(12) 0.12(2) 0.048(11) -0.005(12) -0.014(10) 0.024(13)
N5 0.042(9) 0.066(11) 0.048(8) -0.003(8) -0.003(7) 0.003(8)
C321 0.055(12) 0.063(13) 0.034(9) 0.015(8) 0.013(9) 0.006(10)
C322 0.060(12) 0.052(13) 0.068(13) 0.009(10) 0.020(11) -0.030(10)
C323 0.040(11) 0.101(18) 0.063(13) 0.019(12) 0.020(11) -0.009(11)
C324 0.062(14) 0.104(19) 0.053(12) 0.009(12) 0.021(12) -0.028(13)
C325 0.041(10) 0.074(14) 0.041(10) 0.004(9) -0.004(9) -0.001(10)
C331 0.057(12) 0.040(11) 0.048(10) 0.003(8) -0.012(10) -0.010(9)
C332 0.088(17) 0.041(13) 0.105(18) -0.004(13) 0.023(16) 0.004(12)
C333 0.13(2) 0.044(15) 0.13(2) 0.013(15) 0.04(2) 0.019(16)
C334 0.13(3) 0.046(15) 0.11(2) -0.005(15) -0.015(19) 0.036(16)
C335 0.088(18) 0.076(18) 0.080(16) -0.006(14) 0.007(15) 0.032(15)
C336 0.064(13) 0.064(14) 0.041(10) 0.010(9) 0.003(10) 0.011(11)
C411 0.053(7) 0.070(9) 0.057(7) 0.013(7) 0.001(6) 0.040(7)
C412 0.101(19) 0.056(15) 0.12(2) 0.046(14) 0.048(17) 0.036(14)
C413 0.12(2) 0.050(15) 0.12(2) 0.036(15) 0.030(19) 0.033(15)
C414 0.071(15) 0.069(16) 0.082(16) 0.029(13) 0.001(13) 0.017(13)
C415 0.061(13) 0.056(13) 0.057(11) 0.010(10) 0.007(10) -0.002(11)
N7 0.053(7) 0.070(9) 0.057(7) 0.013(7) 0.001(6) 0.040(7)
C421 0.054(12) 0.069(15) 0.050(11) -0.004(10) 0.008(10) 0.038(11)
C422 0.094(19) 0.14(3) 0.039(11) 0.001(13) -0.019(12) 0.029(18)
C423 0.17(4) 0.14(3) 0.054(16) 0.016(18) -0.032(19) 0.04(3)
C424 0.16(3) 0.071(19) 0.064(15) -0.025(14) -0.041(17) 0.021(19)
C425 0.093(18) 0.086(18) 0.047(11) -0.016(11) -0.008(12) 0.018(15)
C431 0.085(6) 0.068(6) 0.071(5) 0.001(5) 0.030(5) 0.013(5)
C432 0.085(6) 0.068(6) 0.071(5) 0.001(5) 0.030(5) 0.013(5)
C433 0.085(6) 0.068(6) 0.072(5) 0.001(5) 0.030(5) 0.013(5)
C434 0.085(6) 0.068(6) 0.072(5) 0.001(5) 0.030(5) 0.013(5)
C435 0.085(6) 0.068(6) 0.071(5) 0.001(5) 0.030(5) 0.012(5)
C436 0.085(6) 0.068(6) 0.071(5) 0.001(5) 0.030(5) 0.013(5)
C500 0.021(7) 0.038(10) 0.054(10) -0.002(8) 0.004(8) -0.001(7)
C501 0.038(9) 0.032(9) 0.031(8) -0.003(6) 0.008(7) 0.013(7)
C502 0.032(8) 0.032(9) 0.024(7) 0.003(6) -0.013(6) 0.020(7)
C503 0.042(10) 0.038(10) 0.044(9) -0.006(8) -0.010(8) -0.011(8)
C504 0.053(12) 0.047(12) 0.083(14) -0.033(11) 0.035(11) -0.008(9)
C505 0.077(15) 0.068(15) 0.057(13) -0.035(11) 0.004(12) -0.008(13)
C506 0.089(16) 0.064(14) 0.036(10) -0.030(9) -0.021(11) 0.014(13)
C507 0.074(13) 0.060(12) 0.012(6) 0.003(7) 0.012(8) 0.022(10)
C508 0.081(16) 0.061(15) 0.063(13) -0.017(11) 0.024(13) -0.030(12)
C509 0.13(2) 0.11(2) 0.073(16) -0.022(15) 0.072(17) -0.036(18)
C510 0.057(12) 0.050(12) 0.054(11) -0.010(9) -0.006(10) 0.004(10)
N1 0.044(9) 0.043(9) 0.063(10) -0.010(8) 0.024(8) -0.003(7)
N4 0.037(8) 0.045(9) 0.053(8) -0.007(7) 0.012(7) 0.000(7)
N6 0.048(9) 0.040(9) 0.044(8) 0.001(7) -0.002(7) 0.000(7)
N8 0.043(9) 0.074(13) 0.047(9) 0.000(9) 0.000(8) 0.008(9)
N9 0.078(11) 0.045(9) 0.028(7) 0.011(6) 0.023(8) 0.002(8)
N10 0.074(12) 0.077(13) 0.052(10) -0.012(9) 0.009(10) 0.001(10)
O1 0.061(8) 0.062(9) 0.043(7) -0.012(6) 0.020(7) 0.004(7)
O2 0.074(10) 0.062(9) 0.048(7) 0.001(6) 0.004(7) -0.011(8)
P1 0.038(2) 0.050(3) 0.035(2) 0.006(2) 0.011(2) 0.005(2)
P2 0.049(3) 0.043(3) 0.035(2) 0.0091(19) 0.000(2) 0.008(2)
P3 0.054(3) 0.039(3) 0.039(2) -0.0041(19) -0.003(2) -0.002(2)
P4 0.052(3) 0.051(3) 0.043(2) 0.012(2) 0.011(2) 0.021(2)
N13 0.095(15) 0.096(16) 0.110(16) -0.024(13) 0.070(14) -0.040(11)
C516 0.12(2) 0.14(2) 0.038(10) -0.010(13) 0.014(13) -0.080(16)
C518 0.27(5) 0.29(5) 0.10(2) 0.03(3) -0.06(3) -0.23(4)

loop_
_atom_type_symbol
_atom_type_description
_atom_type_scat_dispersion_real
_atom_type_scat_dispersion_imag
_atom_type_scat_source
C C 0.0033 0.0016 'International Tables Vol C Tables 4.2.6.8 and 6.1.1.4'
H H 0.0000 0.0000 'International Tables Vol C Tables 4.2.6.8 and 6.1.1.4'
B B 0.0013 0.0007 'International Tables Vol C Tables 4.2.6.8 and 6.1.1.4'
N N 0.0061 0.0033 'International Tables Vol C Tables 4.2.6.8 and 6.1.1.4'
O O 0.0106 0.0060 'International Tables Vol C Tables 4.2.6.8 and 6.1.1.4'
F F 0.0171 0.0103 'International Tables Vol C Tables 4.2.6.8 and 6.1.1.4'
P P 0.1023 0.0942 'International Tables Vol C Tables 4.2.6.8 and 6.1.1.4'
Ag Ag -0.8971 1.1015 'International Tables Vol C Tables 4.2.6.8 and 6.1.1.4'
Au Au -2.0133 8.8022 'International Tables Vol C Tables 4.2.6.8 and 6.1.1.4'

loop_
_geom_angle_atom_site_label_1
_geom_angle_atom_site_label_2
_geom_angle_atom_site_label_3
_geom_angle
F34 B3 F32 117.1(15)
F34 B3 F31 114.8(15)
F32 B3 F31 112.6(13)
F34 B3 F33 104.2(14)
F32 B3 F33 102.2(13)
F31 B3 F33 103.6(13)
N1 Ag1 N8 129.8(6)
N1 Ag1 N13 90.9(6)
N8 Ag1 N13 101.3(8)
N1 Ag1 Au1 85.7(4)
N8 Ag1 Au1 134.6(4)
N13 Ag1 Au1 105.7(6)
N1 Ag1 Au4 113.1(4)
N8 Ag1 Au4 81.3(4)
N13 Ag1 Au4 146.7(5)
Au1 Ag1 Au4 56.46(3)
N3 Ag2 O2 127.9(5)
N3 Ag2 N2 116.0(4)
O2 Ag2 N2 100.2(4)
N3 Ag2 Au1 121.5(3)
O2 Ag2 Au1 98.3(3)
N2 Ag2 Au1 82.4(3)
N3 Ag2 Au2 85.5(3)
O2 Ag2 Au2 89.6(3)
N2 Ag2 Au2 140.2(3)
Au1 Ag2 Au2 57.97(3)
N4 Ag3 N10 103.2(6)
N4 Ag3 N5 116.9(4)
N10 Ag3 N5 102.4(5)
N4 Ag3 Au3 141.1(4)
N10 Ag3 Au3 104.7(5)
N5 Ag3 Au3 82.6(2)
N4 Ag3 Au2 81.8(3)
N10 Ag3 Au2 140.2(5)
N5 Ag3 Au2 110.3(2)
Au3 Ag3 Au2 59.51(3)
N7 Ag4 N9 143.7(5)
N7 Ag4 N6 107.9(5)
N9 Ag4 N6 96.4(5)
N7 Ag4 Au4 86.1(3)
N9 Ag4 Au4 93.6(3)
N6 Ag4 Au4 138.0(3)
N7 Ag4 Au3 113.6(3)
N9 Ag4 Au3 96.1(4)
N6 Ag4 Au3 81.3(3)
Au4 Ag4 Au3 57.10(3)
C500 Au1 P1 173.8(4)
C500 Au1 Au4 49.2(4)
P1 Au1 Au4 134.20(12)
C500 Au1 Au2 49.7(4)
P1 Au1 Au2 124.32(12)
Au4 Au1 Au2 92.05(3)
C500 Au1 Ag2 97.3(4)
P1 Au1 Ag2 79.71(12)
Au4 Au1 Ag2 146.03(4)
Au2 Au1 Ag2 62.27(3)
C500 Au1 Ag1 101.9(4)
P1 Au1 Ag1 84.02(12)
Au4 Au1 Ag1 62.08(4)
Au2 Au1 Ag1 151.53(4)
Ag2 Au1 Ag1 134.27(5)
C500 Au2 P2 172.8(5)
C500 Au2 Au1 48.1(4)
P2 Au2 Au1 135.48(12)
C500 Au2 Au3 48.0(4)
P2 Au2 Au3 132.85(13)
Au1 Au2 Au3 87.43(2)
C500 Au2 Ag3 92.0(4)
P2 Au2 Ag3 84.01(12)
Au1 Au2 Ag3 140.13(4)
Au3 Au2 Ag3 59.51(3)
C500 Au2 Ag2 94.1(4)
P2 Au2 Ag2 84.79(13)
Au1 Au2 Ag2 59.76(3)
Au3 Au2 Ag2 142.16(4)
Ag3 Au2 Ag2 136.70(5)
C500 Au3 P3 172.4(5)
C500 Au3 Au4 48.5(4)
P3 Au3 Au4 130.26(13)
C500 Au3 Ag3 94.1(4)
P3 Au3 Ag3 85.69(13)
Au4 Au3 Ag3 142.07(4)
C500 Au3 Au2 49.4(4)
P3 Au3 Au2 135.60(12)
Au4 Au3 Au2 91.03(3)
Ag3 Au3 Au2 60.97(3)
C500 Au3 Ag4 89.9(5)
P3 Au3 Ag4 83.82(12)
Au4 Au3 Ag4 60.80(3)
Ag3 Au3 Ag4 123.02(4)
Au2 Au3 Ag4 138.02(4)
C500 Au4 P4 173.6(5)
C500 Au4 Au1 49.4(4)
P4 Au4 Au1 134.40(13)
C500 Au4 Au3 48.9(4)
P4 Au4 Au3 131.35(14)
Au1 Au4 Au3 89.28(2)
C500 Au4 Ag4 91.1(4)
P4 Au4 Ag4 84.33(12)
Au1 Au4 Ag4 139.99(4)
Au3 Au4 Ag4 62.10(3)
C500 Au4 Ag1 101.5(4)
P4 Au4 Ag1 78.94(14)
Au1 Au4 Ag1 61.45(3)
Au3 Au4 Ag1 149.53(4)
Ag4 Au4 Ag1 136.22(5)
C112 C111 N2 120.0
C112 C111 P1 126.7(7)
N2 C111 P1 113.3(7)
C111 C112 C113 120.0
C114 C113 C112 120.0
C115 C114 C113 120.0
C114 C115 N2 120.0
C115 N2 C111 120.0
C115 N2 Ag2 118.5(6)
C111 N2 Ag2 121.5(6)
N1 C121 C122 122.2(17)
N1 C121 P1 116.3(13)
C122 C121 P1 121.5(15)
C121 C122 C123 121(2)
C122 C123 C124 115.5(18)
C125 C124 C123 119.2(18)
N1 C125 C124 126.7(18)
C132 C131 C136 120.1(16)
C132 C131 P1 123.5(14)
C136 C131 P1 116.4(12)
C131 C132 C133 121.0(18)
C134 C133 C132 118.8(18)
C133 C134 C135 122.9(18)
C134 C135 C136 117.3(17)
C131 C136 C135 119.4(16)
C212 C211 N3 120.0
C212 C211 P2 123.2(7)
N3 C211 P2 116.8(7)
C213 C212 C211 120.0
C212 C213 C214 120.0
C215 C214 C213 120.0
C214 C215 N3 120.0
C215 N3 C211 120.0
C215 N3 Ag2 113.0(6)
C211 N3 Ag2 127.0(6)
C222 C221 N4 119.4(17)
C222 C221 P2 127.1(15)
N4 C221 P2 113.3(12)
C221 C222 C223 123(2)
C224 C223 C222 119(2)
C223 C224 C225 120(2)
N4 C225 C224 123(2)
C232 C231 C236 120.0
C232 C231 P2 121.4(7)
C236 C231 P2 118.5(7)
C233 C232 C231 120.0
C234 C233 C232 120.0
C233 C234 C235 120.0
C234 C235 C236 120.0
C235 C236 C231 120.0
C312 C311 N5 120.0
C312 C311 P3 125.4(6)
N5 C311 P3 114.6(6)
C311 C312 C313 120.0
C312 C313 C314 120.0
C315 C314 C313 120.0
C314 C315 N5 120.0
C315 N5 C311 120.0
C315 N5 Ag3 114.8(4)
C311 N5 Ag3 125.2(4)
N6 C321 C322 125.0(17)
N6 C321 P3 113.3(13)
C322 C321 P3 121.7(15)
C323 C322 C321 117.6(19)
C324 C323 C322 119.4(18)
C325 C324 C323 116.2(19)
N6 C325 C324 126.9(18)
C336 C331 C332 119(2)
C336 C331 P3 118.9(15)
C332 C331 P3 122.2(17)
C333 C332 C331 120(2)
C332 C333 C334 122(3)
C335 C334 C333 119(2)
C334 C335 C336 119(2)
C331 C336 C335 121(2)
C412 C411 N7 120.0
C412 C411 P4 125.4(7)
N7 C411 P4 114.6(7)
C413 C412 C411 120.0
C414 C413 C412 120.0
C413 C414 C415 120.0
C414 C415 N7 120.0
C415 N7 C411 120.0
C415 N7 Ag4 111.9(6)
C411 N7 Ag4 127.1(6)
C422 C421 N8 119(2)
C422 C421 P4 126(2)
N8 C421 P4 114.4(14)
C423 C422 C421 122(3)
C424 C423 C422 117(3)
C423 C424 C425 122(3)
N8 C425 C424 123(3)
C432 C431 C436 120.0
C432 C431 P4 121.1(8)
C436 C431 P4 118.8(9)
C433 C432 C431 120.0
C432 C433 C434 120.0
C435 C434 C433 120.0
C436 C435 C434 120.0
C435 C436 C431 120.0
C501 C500 Au4 112.2(11)
C501 C500 Au1 120.3(11)
Au4 C500 Au1 81.5(5)
C501 C500 Au3 105.7(11)
Au4 C500 Au3 82.6(6)
Au1 C500 Au3 133.9(8)
C501 C500 Au2 108.2(10)
Au4 C500 Au2 139.3(8)
Au1 C500 Au2 82.1(6)
Au3 C500 Au2 82.5(5)
O1 C501 C502 119.2(13)
O1 C501 C500 121.9(15)
C502 C501 C500 118.4(12)
C503 C502 C507 120.0
C503 C502 C501 121.9(9)
C507 C502 C501 118.1(9)
C502 C503 C504 120.0
C505 C504 C503 120.0
C504 C505 C506 120.0
C507 C506 C505 120.0
C506 C507 C502 120.0
C506 C507 N9 120.3(9)
C502 C507 N9 119.7(9)
N10 C508 C509 178(3)
C125 N1 C121 115.5(15)
C125 N1 Ag1 118.5(13)
C121 N1 Ag1 125.9(11)
C225 N4 C221 116.0(16)
C225 N4 Ag3 117.1(13)
C221 N4 Ag3 126.5(11)
C321 N6 C325 114.7(15)
C321 N6 Ag4 127.0(11)
C325 N6 Ag4 117.6(12)
C425 N8 C421 117.4(19)
C425 N8 Ag1 120.7(16)
C421 N8 Ag1 121.9(13)
C507 N9 Ag4 115.3(9)
C508 N10 Ag3 173(2)
C510 O2 Ag2 121.7(11)
C111 P1 C131 105.0(7)
C111 P1 C121 105.6(7)
C131 P1 C121 107.9(8)
C111 P1 Au1 110.5(4)
C131 P1 Au1 113.2(6)
C121 P1 Au1 113.9(6)
C211 P2 C231 104.7(5)
C211 P2 C221 105.5(7)
C231 P2 C221 107.4(7)
C211 P2 Au2 117.1(4)
C231 P2 Au2 113.7(4)
C221 P2 Au2 107.8(6)
C311 P3 C331 107.8(7)
C311 P3 C321 105.8(7)
C331 P3 C321 104.1(9)
C311 P3 Au3 113.0(4)
C331 P3 Au3 114.8(7)
C321 P3 Au3 110.6(7)
C421 P4 C411 107.1(9)
C421 P4 C431 105.7(8)
C411 P4 C431 104.7(7)
C421 P4 Au4 107.1(7)
C411 P4 Au4 114.9(4)
C431 P4 Au4 116.7(5)
N14 C523 C524 155(6)
C516 N13 Ag1 166(3)
N13 C516 C518 174(4)
F12 B1 F13 110.4(18)
F12 B1 F14 108.2(17)
F13 B1 F14 111.6(17)
F12 B1 F11 109.6(17)
F13 B1 F11 106.5(16)
F14 B1 F11 110.5(17)
F21 B2 F22 114(3)
F21 B2 F24 109(3)
F22 B2 F24 102(3)
F21 B2 F23 116(3)
F22 B2 F23 106(3)
F24 B2 F23 109(3)
F53 B5 F52 108.4(18)
F53 B5 F54 109.4(18)
F52 B5 F54 111.0(18)
F53 B5 F51 107.4(17)
F52 B5 F51 109.1(18)
F54 B5 F51 111.4(18)
F43 B4 F42 111.2(17)
F43 B4 F41 109.5(17)
F42 B4 F41 109.5(17)
F43 B4 F44 110.3(17)
F42 B4 F44 108.7(17)
F41 B4 F44 107.5(17)

loop_
_geom_bond_atom_site_label_1
_geom_bond_atom_site_label_2
_geom_bond_distance
B3 F34 1.332(15)
B3 F32 1.334(15)
B3 F31 1.362(16)
B3 F33 1.466(16)
Ag1 N1 2.282(14)
Ag1 N8 2.299(16)
Ag1 N13 2.38(2)
Ag1 Au1 2.9248(16)
Ag1 Au4 2.9421(17)
Ag2 N3 2.286(8)
Ag2 O2 2.341(13)
Ag2 N2 2.356(9)
Ag2 Au1 2.8864(15)
Ag2 Au2 2.9575(16)
Ag3 N4 2.270(15)
Ag3 N10 2.286(17)
Ag3 N5 2.364(9)
Ag3 Au3 2.8469(15)
Ag3 Au2 2.8886(15)
Ag4 N7 2.252(9)
Ag4 N9 2.331(15)
Ag4 N6 2.429(15)
Ag4 Au4 2.9217(14)
Ag4 Au3 2.9581(14)
Au1 C500 2.130(16)
Au1 P1 2.276(4)
Au1 Au4 2.7753(8)
Au1 Au2 2.8327(9)
Au2 C500 2.181(16)
Au2 P2 2.286(4)
Au2 Au3 2.8468(9)
Au3 C500 2.135(16)
Au3 P3 2.268(5)
Au3 Au4 2.8102(9)
Au4 C500 2.123(16)
Au4 P4 2.264(5)
C111 C112 1.3900
C111 N2 1.3900
C111 P1 1.763(10)
C112 C113 1.3900
C113 C114 1.3900
C114 C115 1.3900
C115 N2 1.3900
C121 N1 1.36(2)
C121 C122 1.38(3)
C121 P1 1.836(17)
C122 C123 1.39(3)
C123 C124 1.42(3)
C124 C125 1.33(3)
C125 N1 1.32(2)
C131 C132 1.35(2)
C131 C136 1.38(2)
C131 P1 1.809(17)
C132 C133 1.38(2)
C133 C134 1.34(3)
C134 C135 1.37(3)
C135 C136 1.42(3)
C211 C212 1.3900
C211 N3 1.3900
C211 P2 1.760(9)
C212 C213 1.3900
C213 C214 1.3900
C214 C215 1.3900
C215 N3 1.3900
C221 C222 1.35(2)
C221 N4 1.43(2)
C221 P2 1.782(17)
C222 C223 1.37(3)
C223 C224 1.33(3)
C224 C225 1.41(3)
C225 N4 1.35(2)
C231 C232 1.3900
C231 C236 1.3900
C231 P2 1.761(11)
C232 C233 1.3900
C233 C234 1.3900
C234 C235 1.3900
C235 C236 1.3900
C311 C312 1.3900
C311 N5 1.3900
C311 P3 1.768(9)
C312 C313 1.3900
C313 C314 1.3900
C314 C315 1.3900
C315 N5 1.3900
C321 N6 1.31(2)
C321 C322 1.40(3)
C321 P3 1.844(17)
C322 C323 1.39(3)
C323 C324 1.39(3)
C324 C325 1.37(3)
C325 N6 1.35(2)
C331 C336 1.35(3)
C331 C332 1.36(3)
C331 P3 1.81(2)
C332 C333 1.32(3)
C333 C334 1.36(4)
C334 C335 1.35(4)
C335 C336 1.37(3)
C411 C412 1.3900
C411 N7 1.3900
C411 P4 1.794(11)
C412 C413 1.3900
C413 C414 1.3900
C414 C415 1.3900
C415 N7 1.3900
C421 C422 1.37(3)
C421 N8 1.39(3)
C421 P4 1.77(2)
C422 C423 1.33(4)
C423 C424 1.32(4)
C424 C425 1.36(3)
C425 N8 1.28(3)
C431 C432 1.3900
C431 C436 1.3900
C431 P4 1.798(10)
C432 C433 1.3900
C433 C434 1.3900
C434 C435 1.3900
C435 C436 1.3900
C500 C501 1.48(2)
C501 O1 1.229(18)
C501 C502 1.469(17)
C502 C503 1.3900
C502 C507 1.3900
C503 C504 1.3900
C504 C505 1.3900
C505 C506 1.3900
C506 C507 1.3900
C507 N9 1.402(17)
C508 N10 1.12(2)
C508 C509 1.49(3)
C510 O2 1.42(2)
C513 O6 1.40(4)
C514 O3 1.62(7)
C523 N14 1.145(19)
C523 C524 1.461(19)
N13 C516 1.08(3)
C516 C518 1.45(4)
O5 C520 1.40(6)
O10 C522 1.34(7)
B1 F12 1.360(18)
B1 F13 1.364(18)
B1 F14 1.377(18)
B1 F11 1.390(18)
B2 F21 1.27(4)
B2 F22 1.36(4)
B2 F24 1.37(4)
B2 F23 1.40(4)
B5 F53 1.369(18)
B5 F52 1.371(18)
B5 F54 1.372(18)
B5 F51 1.373(18)
F41 B4 1.377(18)
F42 B4 1.369(17)
F44 B4 1.374(18)
F43 B4 1.353(17)
